data_4305033
loop_
_publ_author_name
'Pabitra Baran Chatterjee'
'Subhajit Bhattacharya'
'Anandalok Audhya'
'Ki-Young Choi'
'Akira Endo'
'Muktimoy Chaudhury'

_publ_section_title
;
Coordination Asymmetry in Divanadium(V) Compounds Containing a V2O3 Core:
Synthesis, Characterization, and Redox Properties
;
_journal_name_full 'Inorganic Chemistry'
_journal_page_first 4891
_journal_page_last 4902
_journal_paper_doi 10.1021/ic800208w
_journal_volume 47
_journal_year 2008
_chemical_formula_sum 'C27 H24 Br N5 O6 S2 V2'
_chemical_formula_weight 760.42
_chemical_name_systematic
;
 ?
;
_space_group_IT_number 2
_symmetry_cell_setting triclinic
_symmetry_space_group_name_Hall '-P 1'
_symmetry_space_group_name_H-M 'P -1'
_atom_sites_solution_hydrogens geom
_atom_sites_solution_primary direct
_atom_sites_solution_secondary difmap
_audit_creation_method SHELXL-97
_cell_angle_alpha 81.3900(10)
_cell_angle_beta 67.0010(10)
_cell_angle_gamma 63.1810(10)
_cell_formula_units_Z 2
_cell_length_a 11.1599(6)
_cell_length_b 11.5448(7)
_cell_length_c 14.1841(8)
_cell_measurement_reflns_used 3219
_cell_measurement_temperature 293(2)
_cell_measurement_theta_max 22.9555
_cell_measurement_theta_min 2.180
_cell_volume 1500.47(15)
_computing_cell_refinement 'SMART (Brucker, 1999)'
_computing_data_collection 'SMART (Brucker, 1999)'
_computing_data_reduction 'SAINT-plus (bruker, 1999)'
_computing_molecular_graphics 'Ortep-3 for windows(Farrugia, 1997)'
_computing_publication_material 'SHELXL97 (Sheldrick, 1997)'
_computing_structure_refinement 'SHELXL97 (Sheldrick, 1997)'
_computing_structure_solution 'SHELXL97 (Sheldrick, 1997)'
_diffrn_ambient_temperature 293(2)
_diffrn_measured_fraction_theta_full 0.995
_diffrn_measured_fraction_theta_max 0.995
_diffrn_measurement_device_type 'Bruker SMART 1000 CCD dffractometer'
_diffrn_radiation_monochromator graphite
_diffrn_radiation_source 'fine-focus sealed tube'
_diffrn_radiation_type MoK\a
_diffrn_radiation_wavelength 0.71073
_diffrn_reflns_av_R_equivalents 0.0526
_diffrn_reflns_av_sigmaI/netI 0.0757
_diffrn_reflns_limit_h_max 14
_diffrn_reflns_limit_h_min -14
_diffrn_reflns_limit_k_max 15
_diffrn_reflns_limit_k_min -15
_diffrn_reflns_limit_l_max 18
_diffrn_reflns_limit_l_min -18
_diffrn_reflns_number 20677
_diffrn_reflns_theta_full 28.31
_diffrn_reflns_theta_max 28.31
_diffrn_reflns_theta_min 1.56
_exptl_absorpt_coefficient_mu 2.144
_exptl_absorpt_correction_T_max 0.8737
_exptl_absorpt_correction_T_min 0.6243
_exptl_absorpt_correction_type multi-scan
_exptl_absorpt_process_details 'SADABS (Sheldrick, 1996)'
_exptl_crystal_colour black
_exptl_crystal_density_diffrn 1.683
_exptl_crystal_density_method 'not measured'
_exptl_crystal_description plate
_exptl_crystal_F_000 764
_exptl_crystal_size_max 0.280
_exptl_crystal_size_mid 0.149
_exptl_crystal_size_min 0.063
_refine_diff_density_max 0.997
_refine_diff_density_min -0.561
_refine_diff_density_rms 0.098
_refine_ls_extinction_coef none
_refine_ls_extinction_method none
_refine_ls_goodness_of_fit_ref 1.005
_refine_ls_hydrogen_treatment mixed
_refine_ls_matrix_type full
_refine_ls_number_parameters 392
_refine_ls_number_reflns 7426
_refine_ls_number_restraints 0
_refine_ls_restrained_S_all 1.005
_refine_ls_R_factor_all 0.1104
_refine_ls_R_factor_gt 0.0466
_refine_ls_shift/su_max 0.001
_refine_ls_shift/su_mean 0.000
_refine_ls_structure_factor_coef Fsqd
_refine_ls_weighting_details 'calc w=1/[\s^2^(Fo^2^)+(0.0519P)^2^+1.3147P] where P=(Fo^2^+2Fc^2^)/3'
_refine_ls_weighting_scheme calc
_refine_ls_wR_factor_gt 0.1020
_refine_ls_wR_factor_ref 0.1315
_reflns_number_gt 4211
_reflns_number_total 7426
_reflns_threshold_expression >2sigma(I)
_cod_data_source_file ic800208w-file004_4.cif
_cod_data_source_block MC5
_cod_database_code 4305033

loop_
_symmetry_equiv_pos_as_xyz
'x, y, z'
'-x, -y, -z'

loop_
_atom_site_label
_atom_site_type_symbol
_atom_site_fract_x
_atom_site_fract_y
_atom_site_fract_z
_atom_site_U_iso_or_equiv
_atom_site_adp_type
_atom_site_occupancy
_atom_site_symmetry_multiplicity
_atom_site_calc_flag
_atom_site_refinement_flags
_atom_site_disorder_assembly
_atom_site_disorder_group
Br1 Br 0.98214(6) 0.66261(5) 0.06069(4) 0.05195(16) Uani 1 1 d . . .
V1 V 1.69997(8) 1.09852(7) -0.27647(5) 0.03179(18) Uani 1 1 d . . .
V2 V 1.38565(7) 1.04173(6) -0.25426(5) 0.02840(17) Uani 1 1 d . . .
S1 S 1.31795(12) 1.24047(11) -0.33946(9) 0.0425(3) Uani 1 1 d . . .
S2 S 1.07789(13) 1.38578(11) -0.40911(9) 0.0438(3) Uani 1 1 d . . .
O1 O 1.8471(3) 1.1122(3) -0.3185(2) 0.0487(8) Uani 1 1 d . . .
O2 O 1.7199(3) 0.9942(3) -0.1689(2) 0.0377(7) Uani 1 1 d . . .
O3 O 1.5754(3) 1.2674(3) -0.2260(2) 0.0412(7) Uani 1 1 d . . .
O4 O 1.4728(3) 0.9291(3) -0.3409(2) 0.0400(7) Uani 1 1 d . . .
O5 O 1.3294(3) 0.9686(3) -0.1261(2) 0.0366(7) Uani 1 1 d . . .
O6 O 1.5038(3) 1.0804(3) -0.2382(2) 0.0332(6) Uani 1 1 d . . .
N1 N 1.7797(4) 0.9287(3) -0.3599(3) 0.0344(8) Uani 1 1 d . . .
N2 N 1.6726(4) 1.1645(3) -0.4147(2) 0.0324(8) Uani 1 1 d . . .
N3 N 1.1692(3) 1.0826(3) -0.2413(2) 0.0294(7) Uani 1 1 d . . .
N4 N 1.0943(4) 1.1813(3) -0.2960(2) 0.0328(8) Uani 1 1 d . . .
N5 N 0.8954(8) 0.2370(7) 0.3459(6) 0.116(2) Uiso 1 1 d . . .
C1 C 1.7048(4) 0.8846(4) -0.1401(3) 0.0338(9) Uani 1 1 d . . .
C2 C 1.6670(5) 0.8541(4) -0.0367(3) 0.0393(10) Uani 1 1 d . . .
H2 H 1.6481 0.9118 0.0120 0.047 Uiso 1 1 calc R . .
C3 C 1.6577(5) 0.7388(5) -0.0072(4) 0.0469(12) Uani 1 1 d . . .
H3 H 1.6323 0.7192 0.0619 0.056 Uiso 1 1 calc R . .
C4 C 1.6852(5) 0.6508(4) -0.0781(4) 0.0486(12) Uani 1 1 d . . .
H4 H 1.6778 0.5733 -0.0569 0.058 Uiso 1 1 calc R . .
C5 C 1.7238(5) 0.6795(4) -0.1804(4) 0.0454(11) Uani 1 1 d . . .
H5 H 1.7445 0.6198 -0.2283 0.055 Uiso 1 1 calc R . .
C6 C 1.7324(4) 0.7965(4) -0.2134(3) 0.0362(10) Uani 1 1 d . . .
C7 C 1.7759(5) 0.8223(4) -0.3212(4) 0.0408(11) Uani 1 1 d . . .
H7 H 1.802(5) 0.752(4) -0.367(3) 0.049 Uiso 1 1 d . . .
C8 C 1.8242(5) 0.9439(4) -0.4711(3) 0.0413(11) Uani 1 1 d . . .
H8A H 1.8347 0.8705 -0.5043 0.050 Uiso 1 1 calc R . .
H8B H 1.9158 0.9495 -0.4984 0.050 Uiso 1 1 calc R . .
C9 C 1.7075(5) 1.0675(4) -0.4890(3) 0.0403(11) Uani 1 1 d . . .
H9A H 1.7415 1.0954 -0.5585 0.048 Uiso 1 1 calc R . .
H9B H 1.6231 1.0547 -0.4784 0.048 Uiso 1 1 calc R . .
C10 C 1.6410(4) 1.2824(4) -0.4418(3) 0.0366(10) Uani 1 1 d . . .
H10 H 1.648(5) 1.298(4) -0.510(3) 0.044 Uiso 1 1 d . . .
C11 C 1.5978(4) 1.3906(4) -0.3765(3) 0.0367(10) Uani 1 1 d . . .
C12 C 1.5855(5) 1.5110(4) -0.4211(4) 0.0454(11) Uani 1 1 d . . .
H12 H 1.6097 1.5181 -0.4916 0.054 Uiso 1 1 calc R . .
C13 C 1.5380(6) 1.6185(5) -0.3620(5) 0.0576(14) Uani 1 1 d . . .
H13 H 1.5323 1.6972 -0.3922 0.069 Uiso 1 1 calc R . .
C14 C 1.4988(5) 1.6075(5) -0.2564(5) 0.0565(14) Uani 1 1 d . . .
H14 H 1.4632 1.6805 -0.2159 0.068 Uiso 1 1 calc R . .
C15 C 1.5114(5) 1.4908(4) -0.2105(4) 0.0490(12) Uani 1 1 d . . .
H15 H 1.4851 1.4855 -0.1398 0.059 Uiso 1 1 calc R . .
C16 C 1.5640(4) 1.3798(4) -0.2704(4) 0.0382(10) Uani 1 1 d . . .
C17 C 1.2521(4) 0.9014(4) -0.0870(3) 0.0297(9) Uani 1 1 d . . .
C18 C 1.2755(5) 0.8171(4) -0.0080(3) 0.0360(10) Uani 1 1 d . . .
H18 H 1.3461 0.8083 0.0154 0.043 Uiso 1 1 calc R . .
C19 C 1.1965(4) 0.7466(4) 0.0360(3) 0.0366(10) Uani 1 1 d . . .
H19 H 1.2132 0.6911 0.0889 0.044 Uiso 1 1 calc R . .
C20 C 1.0914(4) 0.7594(4) 0.0005(3) 0.0335(9) Uani 1 1 d . . .
C21 C 1.0616(4) 0.8450(4) -0.0745(3) 0.0326(9) Uani 1 1 d . . .
H21 H 0.9878 0.8555 -0.0951 0.039 Uiso 1 1 calc R . .
C22 C 1.1423(4) 0.9170(4) -0.1205(3) 0.0282(8) Uani 1 1 d . . .
C23 C 1.1006(4) 1.0139(4) -0.1925(3) 0.0295(9) Uani 1 1 d . . .
H23 H 1.018(4) 1.031(4) -0.199(3) 0.035 Uiso 1 1 d . . .
C24 C 1.1589(4) 1.2538(4) -0.3405(3) 0.0334(9) Uani 1 1 d . . .
C25 C 0.9087(5) 1.3817(5) -0.3823(4) 0.0515(12) Uani 1 1 d . . .
H25A H 0.8541 1.4511 -0.4165 0.077 Uiso 1 1 calc R . .
H25B H 0.8553 1.3918 -0.3098 0.077 Uiso 1 1 calc R . .
H25C H 0.9261 1.3001 -0.4064 0.077 Uiso 1 1 calc R . .
C26 C 0.8826(6) 0.3226(7) 0.2949(5) 0.0805(19) Uani 1 1 d . . .
C27 C 0.8721(8) 0.4235(6) 0.2238(5) 0.085(2) Uani 1 1 d . . .
H27A H 0.9139 0.4751 0.2340 0.127 Uiso 1 1 calc R . .
H27B H 0.7725 0.4771 0.2339 0.127 Uiso 1 1 calc R . .
H27C H 0.9229 0.3865 0.1554 0.127 Uiso 1 1 calc R . .

loop_
_atom_site_aniso_label
_atom_site_aniso_U_11
_atom_site_aniso_U_22
_atom_site_aniso_U_33
_atom_site_aniso_U_23
_atom_site_aniso_U_13
_atom_site_aniso_U_12
Br1 0.0641(3) 0.0516(3) 0.0537(3) 0.0167(2) -0.0194(3) -0.0423(3)
V1 0.0378(4) 0.0361(4) 0.0302(4) -0.0013(3) -0.0105(3) -0.0239(3)
V2 0.0311(4) 0.0298(4) 0.0296(4) 0.0011(3) -0.0107(3) -0.0179(3)
S1 0.0401(6) 0.0395(6) 0.0538(7) 0.0105(5) -0.0190(6) -0.0233(5)
S2 0.0529(7) 0.0391(6) 0.0505(7) 0.0170(5) -0.0256(6) -0.0280(6)
O1 0.052(2) 0.060(2) 0.052(2) 0.0031(16) -0.0187(16) -0.0401(18)
O2 0.0510(18) 0.0398(17) 0.0363(16) 0.0040(13) -0.0209(14) -0.0278(15)
O3 0.0533(19) 0.0399(17) 0.0323(16) -0.0056(13) -0.0040(14) -0.0294(16)
O4 0.0460(18) 0.0368(17) 0.0396(17) -0.0065(13) -0.0115(14) -0.0208(15)
O5 0.0423(17) 0.0455(17) 0.0373(16) 0.0112(13) -0.0209(14) -0.0293(15)
O6 0.0373(16) 0.0368(16) 0.0328(15) 0.0027(12) -0.0123(13) -0.0229(14)
N1 0.0324(19) 0.039(2) 0.0311(19) -0.0050(16) -0.0078(15) -0.0157(17)
N2 0.0368(19) 0.038(2) 0.0301(18) 0.0004(15) -0.0088(15) -0.0249(17)
N3 0.0341(18) 0.0319(18) 0.0308(18) 0.0045(15) -0.0158(15) -0.0189(16)
N4 0.041(2) 0.0346(19) 0.0322(18) 0.0087(15) -0.0191(16) -0.0216(17)
C1 0.032(2) 0.038(2) 0.038(2) 0.0051(19) -0.0183(19) -0.016(2)
C2 0.042(3) 0.045(3) 0.035(2) -0.001(2) -0.017(2) -0.019(2)
C3 0.040(3) 0.053(3) 0.041(3) 0.010(2) -0.013(2) -0.019(2)
C4 0.057(3) 0.035(3) 0.052(3) 0.010(2) -0.018(3) -0.022(2)
C5 0.044(3) 0.035(3) 0.057(3) -0.004(2) -0.017(2) -0.017(2)
C6 0.033(2) 0.036(2) 0.038(2) -0.0026(19) -0.0130(19) -0.014(2)
C7 0.039(3) 0.039(3) 0.045(3) -0.006(2) -0.013(2) -0.018(2)
C8 0.047(3) 0.040(3) 0.034(2) -0.0089(19) -0.005(2) -0.021(2)
C9 0.050(3) 0.049(3) 0.029(2) -0.001(2) -0.009(2) -0.031(2)
C10 0.033(2) 0.046(3) 0.035(2) 0.000(2) -0.011(2) -0.021(2)
C11 0.034(2) 0.032(2) 0.047(3) -0.002(2) -0.014(2) -0.016(2)
C12 0.047(3) 0.037(3) 0.059(3) 0.007(2) -0.029(2) -0.018(2)
C13 0.061(3) 0.034(3) 0.092(4) 0.007(3) -0.046(3) -0.018(3)
C14 0.049(3) 0.037(3) 0.085(4) -0.017(3) -0.026(3) -0.013(2)
C15 0.048(3) 0.043(3) 0.051(3) -0.012(2) -0.009(2) -0.019(2)
C16 0.030(2) 0.035(2) 0.050(3) -0.007(2) -0.010(2) -0.016(2)
C17 0.034(2) 0.031(2) 0.027(2) 0.0003(17) -0.0102(18) -0.0164(19)
C18 0.037(2) 0.042(3) 0.034(2) 0.0044(19) -0.018(2) -0.018(2)
C19 0.040(2) 0.036(2) 0.033(2) 0.0079(19) -0.012(2) -0.019(2)
C20 0.038(2) 0.028(2) 0.033(2) 0.0006(18) -0.0075(19) -0.0189(19)
C21 0.033(2) 0.029(2) 0.039(2) -0.0004(18) -0.0135(19) -0.0153(19)
C22 0.033(2) 0.025(2) 0.028(2) -0.0004(16) -0.0110(17) -0.0140(18)
C23 0.028(2) 0.029(2) 0.034(2) -0.0007(17) -0.0134(18) -0.0128(18)
C24 0.038(2) 0.035(2) 0.034(2) 0.0005(18) -0.0146(19) -0.019(2)
C25 0.045(3) 0.048(3) 0.063(3) 0.009(2) -0.025(3) -0.020(2)
C26 0.050(4) 0.078(4) 0.090(5) 0.013(4) -0.006(3) -0.027(3)
C27 0.116(6) 0.064(4) 0.080(5) -0.003(3) -0.037(4) -0.040(4)

loop_
_atom_type_symbol
_atom_type_description
_atom_type_scat_dispersion_real
_atom_type_scat_dispersion_imag
_atom_type_scat_source
C C 0.0033 0.0016 'International Tables Vol C Tables 4.2.6.8 and 6.1.1.4'
H H 0.0000 0.0000 'International Tables Vol C Tables 4.2.6.8 and 6.1.1.4'
N N 0.0061 0.0033 'International Tables Vol C Tables 4.2.6.8 and 6.1.1.4'
O O 0.0106 0.0060 'International Tables Vol C Tables 4.2.6.8 and 6.1.1.4'
S S 0.1246 0.1234 'International Tables Vol C Tables 4.2.6.8 and 6.1.1.4'
V V 0.3005 0.5294 'International Tables Vol C Tables 4.2.6.8 and 6.1.1.4'
Br Br -0.2901 2.4595 'International Tables Vol C Tables 4.2.6.8 and 6.1.1.4'

loop_
_geom_angle_atom_site_label_1
_geom_angle_atom_site_label_2
_geom_angle_atom_site_label_3
_geom_angle
_geom_angle_site_symmetry_1
_geom_angle_site_symmetry_3
_geom_angle_publ_flag
O1 V1 O2 100.78(15) . . ?
O1 V1 O3 98.42(15) . . ?
O2 V1 O3 108.41(13) . . ?
O1 V1 N2 89.50(15) . . ?
O2 V1 N2 160.32(12) . . ?
O3 V1 N2 86.31(13) . . ?
O1 V1 N1 96.12(15) . . ?
O2 V1 N1 85.95(13) . . ?
O3 V1 N1 157.13(14) . . ?
N2 V1 N1 76.23(13) . . ?
O1 V1 O6 173.28(14) . . ?
O2 V1 O6 84.70(11) . . ?
O3 V1 O6 83.36(12) . . ?
N2 V1 O6 84.13(11) . . ?
N1 V1 O6 80.29(12) . . ?
O4 V2 O6 108.10(14) . . ?
O4 V2 O5 108.52(14) . . ?
O6 V2 O5 98.18(12) . . ?
O4 V2 N3 97.58(14) . . ?
O6 V2 N3 152.72(13) . . ?
O5 V2 N3 81.79(12) . . ?
O4 V2 S1 106.37(11) . . ?
O6 V2 S1 86.06(10) . . ?
O5 V2 S1 141.43(10) . . ?
N3 V2 S1 77.83(9) . . ?
C24 S1 V2 98.93(14) . . ?
C24 S2 C25 102.1(2) . . ?
C1 O2 V1 132.8(2) . . ?
C16 O3 V1 130.2(3) . . ?
C17 O5 V2 133.8(2) . . ?
V2 O6 V1 157.79(16) . . ?
C7 N1 C8 120.2(4) . . ?
C7 N1 V1 125.1(3) . . ?
C8 N1 V1 114.2(3) . . ?
C10 N2 C9 118.7(4) . . ?
C10 N2 V1 123.3(3) . . ?
C9 N2 V1 117.7(3) . . ?
C23 N3 N4 112.0(3) . . ?
C23 N3 V2 125.3(3) . . ?
N4 N3 V2 122.4(2) . . ?
C24 N4 N3 112.0(3) . . ?
O2 C1 C2 119.7(4) . . ?
O2 C1 C6 120.7(4) . . ?
C2 C1 C6 119.6(4) . . ?
C3 C2 C1 119.9(4) . . ?
C2 C3 C4 121.3(4) . . ?
C5 C4 C3 119.2(4) . . ?
C4 C5 C6 121.2(4) . . ?
C5 C6 C1 118.7(4) . . ?
C5 C6 C7 119.7(4) . . ?
C1 C6 C7 121.5(4) . . ?
N1 C7 C6 125.2(4) . . ?
N1 C8 C9 106.6(3) . . ?
N2 C9 C8 106.1(3) . . ?
N2 C10 C11 125.6(4) . . ?
C16 C11 C12 119.2(4) . . ?
C16 C11 C10 122.0(4) . . ?
C12 C11 C10 118.7(4) . . ?
C13 C12 C11 121.1(5) . . ?
C12 C13 C14 118.9(5) . . ?
C15 C14 C13 121.5(5) . . ?
C14 C15 C16 120.0(5) . . ?
O3 C16 C15 120.0(4) . . ?
O3 C16 C11 120.8(4) . . ?
C15 C16 C11 119.2(4) . . ?
O5 C17 C18 119.4(4) . . ?
O5 C17 C22 121.5(3) . . ?
C18 C17 C22 119.0(4) . . ?
C19 C18 C17 121.5(4) . . ?
C18 C19 C20 119.2(4) . . ?
C21 C20 C19 120.9(4) . . ?
C21 C20 Br1 119.6(3) . . ?
C19 C20 Br1 119.5(3) . . ?
C20 C21 C22 120.3(4) . . ?
C21 C22 C17 119.0(3) . . ?
C21 C22 C23 118.9(4) . . ?
C17 C22 C23 121.8(3) . . ?
N3 C23 C22 124.2(4) . . ?
N4 C24 S1 127.6(3) . . ?
N4 C24 S2 118.5(3) . . ?
S1 C24 S2 114.0(2) . . ?
N5 C26 C27 175.4(8) . . ?

loop_
_geom_bond_atom_site_label_1
_geom_bond_atom_site_label_2
_geom_bond_distance
_geom_bond_site_symmetry_2
_geom_bond_publ_flag
V1 V1 6.9007(11) 2_974 ?
V1 V1 7.9419(11) 2_875 ?
V1 V2 3.7395(13) 1_555 ?
V1 V2 9.8323(11) 1_565 ?
V2 V2 6.4752(10) 2_874 ?
V2 V2 9.1615(12) 2_775 ?
Br1 C20 1.896(4) . ?
V1 O1 1.587(3) . ?
V1 O2 1.816(3) . ?
V1 O3 1.855(3) . ?
V1 N2 2.081(3) . ?
V1 N1 2.081(3) . ?
V1 O6 2.140(3) . ?
V2 O4 1.596(3) . ?
V2 O6 1.669(3) . ?
V2 O5 1.881(3) . ?
V2 N3 2.178(3) . ?
V2 S1 2.3694(13) . ?
S1 C24 1.717(4) . ?
S2 C24 1.757(4) . ?
S2 C25 1.796(5) . ?
O2 C1 1.334(5) . ?
O3 C16 1.329(5) . ?
O5 C17 1.324(4) . ?
N1 C7 1.281(5) . ?
N1 C8 1.466(5) . ?
N2 C10 1.281(5) . ?
N2 C9 1.468(5) . ?
N3 C23 1.290(5) . ?
N3 N4 1.408(4) . ?
N4 C24 1.284(5) . ?
N5 C26 1.122(8) . ?
C1 C2 1.396(6) . ?
C1 C6 1.412(6) . ?
C2 C3 1.372(6) . ?
C3 C4 1.386(7) . ?
C4 C5 1.377(6) . ?
C5 C6 1.396(6) . ?
C6 C7 1.440(6) . ?
C8 C9 1.507(6) . ?
C10 C11 1.450(6) . ?
C11 C16 1.402(6) . ?
C11 C12 1.408(6) . ?
C12 C13 1.376(7) . ?
C13 C14 1.389(7) . ?
C14 C15 1.377(7) . ?
C15 C16 1.402(6) . ?
C17 C18 1.394(5) . ?
C17 C22 1.410(5) . ?
C18 C19 1.376(6) . ?
C19 C20 1.392(6) . ?
C20 C21 1.373(6) . ?
C21 C22 1.407(5) . ?
C22 C23 1.439(5) . ?
C26 C27 1.416(9) . ?

loop_
_geom_torsion_atom_site_label_1
_geom_torsion_atom_site_label_2
_geom_torsion_atom_site_label_3
_geom_torsion_atom_site_label_4
_geom_torsion
_geom_torsion_site_symmetry_1
_geom_torsion_site_symmetry_2
_geom_torsion_site_symmetry_3
_geom_torsion_site_symmetry_4
_geom_torsion_publ_flag
O4 V2 S1 C24 86.86(18) . . . . ?
O6 V2 S1 C24 -165.43(17) . . . . ?
O5 V2 S1 C24 -67.2(2) . . . . ?
N3 V2 S1 C24 -7.57(16) . . . . ?
O1 V1 O2 C1 -129.8(4) . . . . ?
O3 V1 O2 C1 127.5(4) . . . . ?
N2 V1 O2 C1 -9.4(6) . . . . ?
N1 V1 O2 C1 -34.3(4) . . . . ?
O6 V1 O2 C1 46.3(4) . . . . ?
O1 V1 O3 C16 50.3(4) . . . . ?
O2 V1 O3 C16 154.7(3) . . . . ?
N2 V1 O3 C16 -38.7(4) . . . . ?
N1 V1 O3 C16 -78.6(5) . . . . ?
O6 V1 O3 C16 -123.2(4) . . . . ?
O4 V2 O5 C17 -57.5(4) . . . . ?
O6 V2 O5 C17 -169.8(4) . . . . ?
N3 V2 O5 C17 37.8(4) . . . . ?
S1 V2 O5 C17 96.3(4) . . . . ?
O4 V2 O6 V1 23.7(5) . . . . ?
O5 V2 O6 V1 136.3(4) . . . . ?
N3 V2 O6 V1 -135.8(4) . . . . ?
S1 V2 O6 V1 -82.3(4) . . . . ?
O2 V1 O6 V2 -119.3(4) . . . . ?
O3 V1 O6 V2 131.4(4) . . . . ?
N2 V1 O6 V2 44.5(4) . . . . ?
N1 V1 O6 V2 -32.5(4) . . . . ?
O1 V1 N1 C7 122.8(4) . . . . ?
O2 V1 N1 C7 22.3(4) . . . . ?
O3 V1 N1 C7 -107.9(4) . . . . ?
N2 V1 N1 C7 -149.2(4) . . . . ?
O6 V1 N1 C7 -63.0(4) . . . . ?
O1 V1 N1 C8 -65.7(3) . . . . ?
O2 V1 N1 C8 -166.1(3) . . . . ?
O3 V1 N1 C8 63.6(5) . . . . ?
N2 V1 N1 C8 22.3(3) . . . . ?
O6 V1 N1 C8 108.6(3) . . . . ?
O1 V1 N2 C10 -71.4(3) . . . . ?
O2 V1 N2 C10 166.5(4) . . . . ?
O3 V1 N2 C10 27.1(3) . . . . ?
N1 V1 N2 C10 -167.8(4) . . . . ?
O6 V1 N2 C10 110.8(3) . . . . ?
O1 V1 N2 C9 101.5(3) . . . . ?
O2 V1 N2 C9 -20.6(6) . . . . ?
O3 V1 N2 C9 -160.0(3) . . . . ?
N1 V1 N2 C9 5.1(3) . . . . ?
O6 V1 N2 C9 -76.3(3) . . . . ?
O4 V2 N3 C23 78.4(3) . . . . ?
O6 V2 N3 C23 -121.3(4) . . . . ?
O5 V2 N3 C23 -29.4(3) . . . . ?
S1 V2 N3 C23 -176.4(3) . . . . ?
O4 V2 N3 N4 -94.4(3) . . . . ?
O6 V2 N3 N4 66.0(4) . . . . ?
O5 V2 N3 N4 157.9(3) . . . . ?
S1 V2 N3 N4 10.8(2) . . . . ?
C23 N3 N4 C24 176.8(3) . . . . ?
V2 N3 N4 C24 -9.6(4) . . . . ?
V1 O2 C1 C2 -153.0(3) . . . . ?
V1 O2 C1 C6 29.7(6) . . . . ?
O2 C1 C2 C3 -177.1(4) . . . . ?
C6 C1 C2 C3 0.3(6) . . . . ?
C1 C2 C3 C4 0.0(7) . . . . ?
C2 C3 C4 C5 0.5(7) . . . . ?
C3 C4 C5 C6 -1.4(7) . . . . ?
C4 C5 C6 C1 1.8(7) . . . . ?
C4 C5 C6 C7 178.8(4) . . . . ?
O2 C1 C6 C5 176.1(4) . . . . ?
C2 C1 C6 C5 -1.2(6) . . . . ?
O2 C1 C6 C7 -0.8(6) . . . . ?
C2 C1 C6 C7 -178.1(4) . . . . ?
C8 N1 C7 C6 -179.2(4) . . . . ?
V1 N1 C7 C6 -8.1(6) . . . . ?
C5 C6 C7 N1 175.8(4) . . . . ?
C1 C6 C7 N1 -7.4(7) . . . . ?
C7 N1 C8 C9 127.7(4) . . . . ?
V1 N1 C8 C9 -44.3(4) . . . . ?
C10 N2 C9 C8 143.8(4) . . . . ?
V1 N2 C9 C8 -29.4(4) . . . . ?
N1 C8 C9 N2 45.0(4) . . . . ?
C9 N2 C10 C11 177.0(4) . . . . ?
V1 N2 C10 C11 -10.1(6) . . . . ?
N2 C10 C11 C16 -10.5(7) . . . . ?
N2 C10 C11 C12 171.5(4) . . . . ?
C16 C11 C12 C13 -1.3(7) . . . . ?
C10 C11 C12 C13 176.7(4) . . . . ?
C11 C12 C13 C14 -1.5(7) . . . . ?
C12 C13 C14 C15 2.4(8) . . . . ?
C13 C14 C15 C16 -0.4(7) . . . . ?
V1 O3 C16 C15 -152.2(3) . . . . ?
V1 O3 C16 C11 30.6(6) . . . . ?
C14 C15 C16 O3 -179.6(4) . . . . ?
C14 C15 C16 C11 -2.4(7) . . . . ?
C12 C11 C16 O3 -179.6(4) . . . . ?
C10 C11 C16 O3 2.4(6) . . . . ?
C12 C11 C16 C15 3.3(6) . . . . ?
C10 C11 C16 C15 -174.7(4) . . . . ?
V2 O5 C17 C18 154.1(3) . . . . ?
V2 O5 C17 C22 -28.5(6) . . . . ?
O5 C17 C18 C19 179.1(4) . . . . ?
C22 C17 C18 C19 1.6(6) . . . . ?
C17 C18 C19 C20 0.3(6) . . . . ?
C18 C19 C20 C21 -2.7(6) . . . . ?
C18 C19 C20 Br1 180.0(3) . . . . ?
C19 C20 C21 C22 3.1(6) . . . . ?
Br1 C20 C21 C22 -179.6(3) . . . . ?
C20 C21 C22 C17 -1.1(6) . . . . ?
C20 C21 C22 C23 -174.7(4) . . . . ?
O5 C17 C22 C21 -178.7(4) . . . . ?
C18 C17 C22 C21 -1.2(6) . . . . ?
O5 C17 C22 C23 -5.2(6) . . . . ?
C18 C17 C22 C23 172.2(4) . . . . ?
N4 N3 C23 C22 -172.1(3) . . . . ?
V2 N3 C23 C22 14.5(6) . . . . ?
C21 C22 C23 N3 -177.9(4) . . . . ?
C17 C22 C23 N3 8.7(6) . . . . ?
N3 N4 C24 S1 0.4(5) . . . . ?
N3 N4 C24 S2 -177.9(3) . . . . ?
V2 S1 C24 N4 7.0(4) . . . . ?
V2 S1 C24 S2 -174.66(19) . . . . ?
C25 S2 C24 N4 4.9(4) . . . . ?
C25 S2 C24 S1 -173.6(2) . . . . ?
